data_4335283
loop_
_publ_author_name
'Xinsong Lin'
'Arthur Mar'

_publ_contact_author_address
; Department of Chemistry
  University of Alberta
  Edmonton, AB
  Canada  T6G 2G2
;
_publ_contact_author_email arthur.mar@ualberta.ca
_publ_contact_author_fax '(780) 492-8231'
_publ_contact_author_name 'Dr. Arthur Mar'
_publ_contact_author_phone '(780) 492-5592'
_publ_section_title
;
 Homologous Series of Rare-Earth Zinc Arsenides REZn2-xAs2.n(REAs) (RE=
 La-Nd, Sm;n= 3, 4, 5, 6)
;
_journal_name_full 'Inorganic Chemistry'
_journal_page_first 7261
_journal_page_last 7270
_journal_paper_doi 10.1021/ic400933v
_journal_volume 52
_journal_year 2013
_chemical_formula_structural 'Pr4 Zn1.68 As5'
_chemical_formula_sum 'As5 Pr4 Zn1.68'
_chemical_formula_weight 1048.06
_chemical_name_common 'praseodymium zinc arsenide (4/1.68/5)'
_chemical_name_systematic 'praseodymium zinc arsenide (4/1.68/5)'
_space_group_IT_number 164
_symmetry_cell_setting trigonal
_symmetry_space_group_name_Hall '-P 3 2"'
_symmetry_space_group_name_H-M 'P -3 m 1'
_atom_sites_solution_primary direct
_atom_sites_solution_secondary difmap
_audit_creation_method SHELXL-97
_cell_angle_alpha 90.00
_cell_angle_beta 90.00
_cell_angle_gamma 120.00
_cell_formula_units_Z 1
_cell_length_a 4.245(2)
_cell_length_b 4.245(2)
_cell_length_c 17.385(17)
_cell_measurement_reflns_used 2039
_cell_measurement_temperature 296(2)
_cell_measurement_theta_max 32.84
_cell_measurement_theta_min 3.52
_cell_volume 271.3(3)
_computing_cell_refinement 'Bruker SAINT 7.68A (Bruker, 2009)'
_computing_data_collection 'Bruker SMART 5.054 (Bruker, 1999)'
_computing_data_reduction 'Bruker SAINT 7.68A'
_computing_molecular_graphics 'ATOMS 5.1 (Dowty, 1999)'
_computing_publication_material 'Bruker SHELXTL 6.12'
_computing_structure_refinement 'Bruker SHELXTL 6.12'
_computing_structure_solution 'Bruker SHELXTL 6.12'
_diffrn_ambient_temperature 296(2)
_diffrn_measured_fraction_theta_full 0.985
_diffrn_measured_fraction_theta_max 0.985
_diffrn_measurement_device_type 'Bruker PLATFORM/SMART APEX II CCD'
_diffrn_measurement_method '\f and \w scans'
_diffrn_radiation_monochromator graphite
_diffrn_radiation_source 'fine-focus sealed tube'
_diffrn_radiation_type MoK\a
_diffrn_radiation_wavelength 0.71073
_diffrn_reflns_av_R_equivalents 0.0252
_diffrn_reflns_av_sigmaI/netI 0.0138
_diffrn_reflns_limit_h_max 6
_diffrn_reflns_limit_h_min -6
_diffrn_reflns_limit_k_max 6
_diffrn_reflns_limit_k_min -6
_diffrn_reflns_limit_l_max 26
_diffrn_reflns_limit_l_min -26
_diffrn_reflns_number 3792
_diffrn_reflns_theta_full 33.23
_diffrn_reflns_theta_max 33.23
_diffrn_reflns_theta_min 2.34
_exptl_absorpt_coefficient_mu 36.316
_exptl_absorpt_correction_T_max 0.4815
_exptl_absorpt_correction_T_min 0.2777
_exptl_absorpt_correction_type numerical
_exptl_absorpt_process_details 'Bruker SHELXTL 6.12 (Sheldrick, 2001)'
_exptl_crystal_colour black
_exptl_crystal_density_diffrn 6.414
_exptl_crystal_description irregular
_exptl_crystal_F_000 451
_exptl_crystal_size_max 0.04
_exptl_crystal_size_mid 0.04
_exptl_crystal_size_min 0.03
_refine_diff_density_max 1.548
_refine_diff_density_min -1.475
_refine_diff_density_rms 0.212
_refine_ls_extinction_coef 0.0020(3)
_refine_ls_extinction_expression Fc^*^=kFc[1+0.001xFc^2^\l^3^/sin(2\q)]^-1/4^
_refine_ls_extinction_method SHELXL
_refine_ls_goodness_of_fit_ref 1.064
_refine_ls_matrix_type full
_refine_ls_number_parameters 20
_refine_ls_number_reflns 475
_refine_ls_number_restraints 0
_refine_ls_restrained_S_all 1.064
_refine_ls_R_factor_all 0.0219
_refine_ls_R_factor_gt 0.0172
_refine_ls_shift/su_max 0.001
_refine_ls_shift/su_mean 0.000
_refine_ls_structure_factor_coef Fsqd
_refine_ls_weighting_details 'calc w=1/[\s^2^(Fo^2^)+(0.0164P)^2^+0.5817P] where P=(Fo^2^+2Fc^2^)/3'
_refine_ls_weighting_scheme calc
_refine_ls_wR_factor_gt 0.0368
_refine_ls_wR_factor_ref 0.0382
_reflns_number_gt 424
_reflns_number_total 475
_reflns_threshold_expression I>2\s(I)
_cod_data_source_file ic400933v_si_002_4.cif
_cod_data_source_block pr4zn1.68as5
_cod_original_cell_volume 271.4(3)
_cod_database_code 4335283

loop_
_symmetry_equiv_pos_as_xyz
'x, y, z'
'-y, x-y, z'
'-x+y, -x, z'
'y, x, -z'
'x-y, -y, -z'
'-x, -x+y, -z'
'-x, -y, -z'
'y, -x+y, -z'
'x-y, x, -z'
'-y, -x, z'
'-x+y, y, z'
'x, x-y, z'

loop_
_atom_site_label
_atom_site_type_symbol
_atom_site_fract_x
_atom_site_fract_y
_atom_site_fract_z
_atom_site_U_iso_or_equiv
_atom_site_adp_type
_atom_site_occupancy
_atom_site_symmetry_multiplicity
_atom_site_calc_flag
_atom_site_refinement_flags
Pr1 Pr 0.3333 0.6667 0.099226(17) 0.00637(9) Uani 1 6 d S
Pr2 Pr 0.0000 0.0000 0.298146(19) 0.00880(9) Uani 1 6 d S
Zn Zn 0.3333 0.6667 0.55201(5) 0.0157(3) Uani 0.841(4) 6 d SP
As1 As 0.3333 0.6667 0.40398(4) 0.00895(13) Uani 1 6 d S
As2 As 0.3333 0.6667 0.79808(3) 0.00700(12) Uani 1 6 d S
As3 As 0.0000 0.0000 0.0000 0.00676(15) Uani 1 12 d S

loop_
_atom_site_aniso_label
_atom_site_aniso_U_11
_atom_site_aniso_U_22
_atom_site_aniso_U_33
_atom_site_aniso_U_23
_atom_site_aniso_U_13
_atom_site_aniso_U_12
Pr1 0.00658(10) 0.00658(10) 0.00595(14) 0.000 0.000 0.00329(5)
Pr2 0.00838(11) 0.00838(11) 0.00962(16) 0.000 0.000 0.00419(6)
Zn 0.0164(3) 0.0164(3) 0.0141(5) 0.000 0.000 0.00822(16)
As1 0.00907(17) 0.00907(17) 0.0087(3) 0.000 0.000 0.00453(9)
As2 0.00721(17) 0.00721(17) 0.0066(3) 0.000 0.000 0.00361(8)
As3 0.0065(2) 0.0065(2) 0.0072(4) 0.000 0.000 0.00326(11)

loop_
_atom_type_symbol
_atom_type_description
_atom_type_scat_dispersion_real
_atom_type_scat_dispersion_imag
_atom_type_scat_source
Zn Zn 0.2839 1.4301 'International Tables Vol C Tables 4.2.6.8 and 6.1.1.4'
As As 0.0499 2.0058 'International Tables Vol C Tables 4.2.6.8 and 6.1.1.4'
Pr Pr -0.2180 2.8214 'International Tables Vol C Tables 4.2.6.8 and 6.1.1.4'

loop_
_geom_angle_atom_site_label_1
_geom_angle_atom_site_label_2
_geom_angle_atom_site_label_3
_geom_angle
_geom_angle_site_symmetry_1
_geom_angle_site_symmetry_3
As3 Pr1 As3 90.18(4) 1_565 .
As3 Pr1 As3 90.18(4) 1_565 1_665
As3 Pr1 As3 90.18(4) . 1_665
As3 Pr1 As2 179.066(12) 1_565 7_666
As3 Pr1 As2 90.48(4) . 7_666
As3 Pr1 As2 90.48(4) 1_665 7_666
As3 Pr1 As2 90.48(4) 1_565 7_676
As3 Pr1 As2 179.066(12) . 7_676
As3 Pr1 As2 90.48(4) 1_665 7_676
As2 Pr1 As2 88.85(4) 7_666 7_676
As3 Pr1 As2 90.48(4) 1_565 7_566
As3 Pr1 As2 90.48(4) . 7_566
As3 Pr1 As2 179.066(12) 1_665 7_566
As2 Pr1 As2 88.85(4) 7_666 7_566
As2 Pr1 As2 88.85(4) 7_676 7_566
As2 Pr2 As2 91.34(4) 7_556 7_666
As2 Pr2 As2 91.34(4) 7_556 7_566
As2 Pr2 As2 91.34(4) 7_666 7_566
As2 Pr2 As1 90.46(4) 7_556 1_445
As2 Pr2 As1 177.419(15) 7_666 1_445
As2 Pr2 As1 90.46(4) 7_566 1_445
As2 Pr2 As1 90.46(4) 7_556 1_545
As2 Pr2 As1 90.46(4) 7_666 1_545
As2 Pr2 As1 177.419(15) 7_566 1_545
As1 Pr2 As1 87.67(5) 1_445 1_545
As2 Pr2 As1 177.418(15) 7_556 .
As2 Pr2 As1 90.46(4) 7_666 .
As2 Pr2 As1 90.46(4) 7_566 .
As1 Pr2 As1 87.67(5) 1_445 .
As1 Pr2 As1 87.67(5) 1_545 .
As2 Pr2 Zn 133.91(2) 7_556 7_666
As2 Pr2 Zn 81.06(6) 7_666 7_666
As2 Pr2 Zn 133.91(2) 7_566 7_666
As1 Pr2 Zn 96.36(6) 1_445 7_666
As1 Pr2 Zn 44.66(2) 1_545 7_666
As1 Pr2 Zn 44.66(2) . 7_666
As2 Pr2 Zn 81.06(6) 7_556 7_556
As2 Pr2 Zn 133.91(2) 7_666 7_556
As2 Pr2 Zn 133.91(2) 7_566 7_556
As1 Pr2 Zn 44.66(2) 1_445 7_556
As1 Pr2 Zn 44.66(2) 1_545 7_556
As1 Pr2 Zn 96.36(6) . 7_556
Zn Pr2 Zn 72.80(5) 7_666 7_556
As2 Pr2 Zn 133.91(2) 7_556 7_566
As2 Pr2 Zn 133.91(2) 7_666 7_566
As2 Pr2 Zn 81.06(6) 7_566 7_566
As1 Pr2 Zn 44.66(2) 1_445 7_566
As1 Pr2 Zn 96.36(6) 1_545 7_566
As1 Pr2 Zn 44.66(2) . 7_566
Zn Pr2 Zn 72.80(5) 7_666 7_566
Zn Pr2 Zn 72.80(5) 7_556 7_566
As1 Zn As1 111.52(3) 7_666 7_676
As1 Zn As1 111.52(3) 7_666 7_566
As1 Zn As1 111.52(3) 7_676 7_566
As1 Zn As1 107.34(3) 7_666 .
As1 Zn As1 107.34(3) 7_676 .
As1 Zn As1 107.34(3) 7_566 .
As1 Zn Zn 53.76(5) 7_666 7_666
As1 Zn Zn 124.125(17) 7_676 7_666
As1 Zn Zn 124.125(17) 7_566 7_666
As1 Zn Zn 53.58(4) . 7_666
As1 Zn Zn 124.125(17) 7_666 7_566
As1 Zn Zn 124.124(17) 7_676 7_566
As1 Zn Zn 53.76(5) 7_566 7_566
As1 Zn Zn 53.58(4) . 7_566
Zn Zn Zn 88.36(6) 7_666 7_566
As1 Zn Zn 124.125(17) 7_666 7_676
As1 Zn Zn 53.76(5) 7_676 7_676
As1 Zn Zn 124.124(16) 7_566 7_676
As1 Zn Zn 53.58(4) . 7_676
Zn Zn Zn 88.36(6) 7_666 7_676
Zn Zn Zn 88.36(6) 7_566 7_676
As1 Zn Pr2 57.037(17) 7_666 7_666
As1 Zn Pr2 57.037(17) 7_676 7_666
As1 Zn Pr2 115.92(6) 7_566 7_666
As1 Zn Pr2 136.74(3) . 7_666
Zn Zn Pr2 99.01(5) 7_666 7_666
Zn Zn Pr2 169.68(4) 7_566 7_666
Zn Zn Pr2 99.01(5) 7_676 7_666
As1 Zn Pr2 115.92(6) 7_666 7_566
As1 Zn Pr2 57.037(17) 7_676 7_566
As1 Zn Pr2 57.037(17) 7_566 7_566
As1 Zn Pr2 136.74(3) . 7_566
Zn Zn Pr2 169.68(4) 7_666 7_566
Zn Zn Pr2 99.01(5) 7_566 7_566
Zn Zn Pr2 99.01(5) 7_676 7_566
Pr2 Zn Pr2 72.81(5) 7_666 7_566
As1 Zn Pr2 57.037(17) 7_666 7_556
As1 Zn Pr2 115.92(6) 7_676 7_556
As1 Zn Pr2 57.037(17) 7_566 7_556
As1 Zn Pr2 136.74(3) . 7_556
Zn Zn Pr2 99.01(5) 7_666 7_556
Zn Zn Pr2 99.01(5) 7_566 7_556
Zn Zn Pr2 169.68(4) 7_676 7_556
Pr2 Zn Pr2 72.81(5) 7_666 7_556
Pr2 Zn Pr2 72.81(5) 7_566 7_556
Zn As1 Zn 111.52(3) 7_666 7_676
Zn As1 Zn 111.52(3) 7_666 7_566
Zn As1 Zn 111.52(3) 7_676 7_566
Zn As1 Zn 72.66(3) 7_666 .
Zn As1 Zn 72.66(3) 7_676 .
Zn As1 Zn 72.66(3) 7_566 .
Zn As1 Pr2 160.44(3) 7_666 1_565
Zn As1 Pr2 78.30(3) 7_676 1_565
Zn As1 Pr2 78.30(3) 7_566 1_565
Zn As1 Pr2 126.89(3) . 1_565
Zn As1 Pr2 78.30(3) 7_666 1_665
Zn As1 Pr2 78.30(3) 7_676 1_665
Zn As1 Pr2 160.44(3) 7_566 1_665
Zn As1 Pr2 126.89(3) . 1_665
Pr2 As1 Pr2 87.67(5) 1_565 1_665
Zn As1 Pr2 78.30(3) 7_666 .
Zn As1 Pr2 160.44(3) 7_676 .
Zn As1 Pr2 78.30(3) 7_566 .
Zn As1 Pr2 126.89(3) . .
Pr2 As1 Pr2 87.67(5) 1_565 .
Pr2 As1 Pr2 87.67(5) 1_665 .
Pr2 As2 Pr2 91.34(4) 7_566 7_556
Pr2 As2 Pr2 91.34(4) 7_566 7_666
Pr2 As2 Pr2 91.34(4) 7_556 7_666
Pr2 As2 Pr1 178.244(18) 7_566 7_666
Pr2 As2 Pr1 89.89(4) 7_556 7_666
Pr2 As2 Pr1 89.89(4) 7_666 7_666
Pr2 As2 Pr1 89.89(4) 7_566 7_676
Pr2 As2 Pr1 178.244(18) 7_556 7_676
Pr2 As2 Pr1 89.89(4) 7_666 7_676
Pr1 As2 Pr1 88.86(4) 7_666 7_676
Pr2 As2 Pr1 89.89(4) 7_566 7_566
Pr2 As2 Pr1 89.89(4) 7_556 7_566
Pr2 As2 Pr1 178.244(18) 7_666 7_566
Pr1 As2 Pr1 88.86(4) 7_666 7_566
Pr1 As2 Pr1 88.86(4) 7_676 7_566
Pr1 As3 Pr1 180.0 . 7
Pr1 As3 Pr1 89.82(4) . 7_665
Pr1 As3 Pr1 90.18(4) 7 7_665
Pr1 As3 Pr1 90.18(4) . 1_445
Pr1 As3 Pr1 89.82(4) 7 1_445
Pr1 As3 Pr1 180.000(9) 7_665 1_445
Pr1 As3 Pr1 90.18(4) . 1_545
Pr1 As3 Pr1 89.82(4) 7 1_545
Pr1 As3 Pr1 89.82(4) 7_665 1_545
Pr1 As3 Pr1 90.18(4) 1_445 1_545
Pr1 As3 Pr1 89.82(4) . 7_565
Pr1 As3 Pr1 90.18(4) 7 7_565
Pr1 As3 Pr1 90.18(4) 7_665 7_565
Pr1 As3 Pr1 89.82(4) 1_445 7_565
Pr1 As3 Pr1 180.000(9) 1_545 7_565

loop_
_geom_bond_atom_site_label_1
_geom_bond_atom_site_label_2
_geom_bond_distance
_geom_bond_site_symmetry_2
Pr1 As3 2.9973(14) 1_565
Pr1 As3 2.9973(14) .
Pr1 As3 2.9973(14) 1_665
Pr1 As2 3.0324(15) 7_666
Pr1 As2 3.0324(15) 7_676
Pr1 As2 3.0324(15) 7_566
Pr2 As2 2.9675(14) 7_556
Pr2 As2 2.9675(14) 7_666
Pr2 As2 2.9675(14) 7_566
Pr2 As1 3.0648(15) 1_445
Pr2 As1 3.0648(15) 1_545
Pr2 As1 3.0648(15) .
Pr2 Zn 3.577(2) 7_666
Pr2 Zn 3.577(2) 7_556
Pr2 Zn 3.577(2) 7_566
Zn As1 2.5677(12) 7_666
Zn As1 2.5678(12) 7_676
Zn As1 2.5678(12) 7_566
Zn As1 2.573(3) .
Zn Zn 3.0459(18) 7_666
Zn Zn 3.0460(18) 7_566
Zn Zn 3.0460(18) 7_676
Zn Pr2 3.577(2) 7_666
Zn Pr2 3.577(2) 7_566
Zn Pr2 3.577(2) 7_556
As1 Zn 2.5677(12) 7_666
As1 Zn 2.5677(12) 7_676
As1 Zn 2.5677(12) 7_566
As1 Pr2 3.0648(15) 1_565
As1 Pr2 3.0648(15) 1_665
As2 Pr2 2.9675(14) 7_566
As2 Pr2 2.9675(14) 7_556
As2 Pr2 2.9675(14) 7_666
As2 Pr1 3.0324(15) 7_666
As2 Pr1 3.0324(15) 7_676
As2 Pr1 3.0324(15) 7_566
As3 Pr1 2.9973(14) 7
As3 Pr1 2.9973(14) 7_665
As3 Pr1 2.9973(14) 1_445
As3 Pr1 2.9973(14) 1_545
As3 Pr1 2.9973(14) 7_565
